data_2208500
loop_
_publ_author_name
'Zhi-Qiang Shang'
'Ru-Yu Chen'
'You Huang'

_publ_section_title
;
 Diethyl
 [5-acetoxy-3-(2,4-dichlorophenyl)-4,5-dihydroisoxazol-5-yl]phosphonate
;
_journal_coeditor_code BI2002
_journal_issue 4
_journal_name_full 'Acta Crystallographica Section E'
_journal_page_first o1621
_journal_page_last o1622
_journal_paper_doi 10.1107/S1600536806010658
_journal_volume 62
_journal_year 2006
_chemical_formula_moiety 'C15 H18 Cl2 N O6 P'
_chemical_formula_sum 'C15 H18 Cl2 N O6 P'
_chemical_formula_weight 410.17
_chemical_name_systematic
;
 Diethyl 5-acetoxy-3-(2,4-dichlorophenyl)-4,5-dihydroisoxazol
 -5-yl-5-phosphonate
;
_space_group_IT_number 14
_symmetry_cell_setting monoclinic
_symmetry_space_group_name_Hall '-P 2ybc'
_symmetry_space_group_name_H-M 'P 1 21/c 1'
_atom_sites_solution_hydrogens geom
_atom_sites_solution_primary direct
_atom_sites_solution_secondary difmap
_audit_creation_method SHELXL-97
_cell_angle_alpha 90.00
_cell_angle_beta 111.340(4)
_cell_angle_gamma 90.00
_cell_formula_units_Z 4
_cell_length_a 19.282(6)
_cell_length_b 7.187(2)
_cell_length_c 14.191(4)
_cell_measurement_reflns_used 3341
_cell_measurement_temperature 293(2)
_cell_measurement_theta_max 25.26
_cell_measurement_theta_min 2.87
_cell_volume 1831.8(9)
_computing_cell_refinement 'SAINT (Bruker, 1999)'
_computing_data_collection 'SMART (Bruker, 1998)'
_computing_data_reduction SAINT
_computing_molecular_graphics 'SHELXTL (Bruker, 1999)'
_computing_publication_material SHELXTL
_computing_structure_refinement 'SHELXL-97 (Sheldrick, 1997)'
_computing_structure_solution 'SHELXS-97 (Sheldrick, 1997)'
_diffrn_ambient_temperature 293(2)
_diffrn_measured_fraction_theta_full 0.999
_diffrn_measured_fraction_theta_max 0.999
_diffrn_measurement_device_type 'Bruker SMART APEXII CCD diffractometer'
_diffrn_measurement_method '\f and \w scans'
_diffrn_radiation_monochromator graphite
_diffrn_radiation_source 'fine-focus sealed tube'
_diffrn_radiation_type MoK\a
_diffrn_radiation_wavelength 0.71073
_diffrn_reflns_av_R_equivalents 0.0255
_diffrn_reflns_av_sigmaI/netI 0.0288
_diffrn_reflns_limit_h_max 22
_diffrn_reflns_limit_h_min -22
_diffrn_reflns_limit_k_max 8
_diffrn_reflns_limit_k_min -8
_diffrn_reflns_limit_l_max 10
_diffrn_reflns_limit_l_min -16
_diffrn_reflns_number 9517
_diffrn_reflns_theta_full 25.03
_diffrn_reflns_theta_max 25.03
_diffrn_reflns_theta_min 2.27
_diffrn_standards_number 0
_exptl_absorpt_coefficient_mu 0.473
_exptl_absorpt_correction_T_max 0.901
_exptl_absorpt_correction_T_min 0.660
_exptl_absorpt_correction_type multi-scan
_exptl_absorpt_process_details 'SADABS (Sheldrick, 1996)'
_exptl_crystal_colour colourless
_exptl_crystal_density_diffrn 1.487
_exptl_crystal_density_method 'not measured'
_exptl_crystal_description block
_exptl_crystal_F_000 848
_exptl_crystal_size_max 0.32
_exptl_crystal_size_mid 0.26
_exptl_crystal_size_min 0.22
_refine_diff_density_max 0.692
_refine_diff_density_min -0.355
_refine_ls_extinction_method none
_refine_ls_goodness_of_fit_ref 1.033
_refine_ls_hydrogen_treatment constr
_refine_ls_matrix_type full
_refine_ls_number_parameters 229
_refine_ls_number_reflns 3237
_refine_ls_number_restraints 1
_refine_ls_restrained_S_all 1.042
_refine_ls_R_factor_all 0.0538
_refine_ls_R_factor_gt 0.0433
_refine_ls_shift/su_max 0.000
_refine_ls_shift/su_mean 0.000
_refine_ls_structure_factor_coef Fsqd
_refine_ls_weighting_details 'calc w=1/[\s^2^(Fo^2^)+(0.0827P)^2^+0.5518P] where P=(Fo^2^+2Fc^2^)/3'
_refine_ls_weighting_scheme calc
_refine_ls_wR_factor_gt 0.1222
_refine_ls_wR_factor_ref 0.1316
_reflns_number_gt 2596
_reflns_number_total 3237
_reflns_threshold_expression I>2\s(I)
_cod_data_source_file bi2002.cif
_cod_data_source_block I
_cod_original_cell_volume 1831.7(9)
_cod_original_sg_symbol_H-M 'P 21/c'
_cod_database_code 2208500
_cod_database_fobs_code 2208500

loop_
_symmetry_equiv_pos_as_xyz
'x, y, z'
'-x, y+1/2, -z+1/2'
'-x, -y, -z'
'x, -y-1/2, z-1/2'

loop_
_atom_site_type_symbol
_atom_site_label
_atom_site_fract_x
_atom_site_fract_y
_atom_site_fract_z
_atom_site_U_iso_or_equiv
_atom_site_adp_type
_atom_site_calc_flag
_atom_site_refinement_flags
_atom_site_occupancy
_atom_site_disorder_assembly
_atom_site_disorder_group
Cl Cl1 0.07226(4) 0.14697(9) 0.12624(6) 0.0605(2) Uani d . 1 . .
Cl Cl2 -0.17802(4) 0.54502(12) 0.00327(6) 0.0678(3) Uani d . 1 . .
P P1 0.35761(4) 0.38445(11) 0.33390(6) 0.0536(2) Uani d . 1 A .
O O1 0.25989(10) 0.6534(2) 0.30135(14) 0.0541(5) Uani d . 1 A .
O O2 0.28767(9) 0.4856(2) 0.45184(12) 0.0479(4) Uani d . 1 A .
O O3 0.17012(10) 0.5538(3) 0.43586(14) 0.0548(5) Uani d . 1 A .
O O4 0.34480(11) 0.3341(3) 0.22975(16) 0.0755(6) Uani d . 1 . .
O O5 0.41531(11) 0.5410(3) 0.38234(16) 0.0687(6) Uani d . 1 . .
O O6 0.38739(11) 0.2290(3) 0.41566(17) 0.0673(6) Uani d . 1 . .
N N1 0.18333(12) 0.6761(3) 0.23940(16) 0.0505(5) Uani d . 1 . .
C C1 0.02917(14) 0.3588(3) 0.12740(18) 0.0438(5) Uani d . 1 . .
C C2 -0.04675(13) 0.3664(3) 0.07521(18) 0.0467(6) Uani d . 1 . .
H H2 -0.0728 0.2613 0.0431 0.056 Uiso calc R 1 . .
C C3 -0.08301(13) 0.5320(4) 0.07168(19) 0.0481(6) Uani d . 1 . .
C C4 -0.04543(14) 0.6884(4) 0.12081(19) 0.0518(6) Uani d . 1 . .
H H4 -0.0706 0.7998 0.1182 0.062 Uiso calc R 1 . .
C C5 0.02947(14) 0.6762(3) 0.17337(19) 0.0479(6) Uani d . 1 . .
H H5 0.0546 0.7805 0.2080 0.057 Uiso calc R 1 . .
C C6 0.06971(13) 0.5135(3) 0.17704(17) 0.0402(5) Uani d . 1 . .
C C7 0.15073(13) 0.5190(3) 0.23131(17) 0.0418(5) Uani d . 1 . .
C C8 0.20224(12) 0.3644(3) 0.28296(18) 0.0428(5) Uani d . 1 A .
H H8A 0.2118 0.2826 0.2347 0.051 Uiso calc R 1 . .
H H8B 0.1829 0.2920 0.3257 0.051 Uiso calc R 1 . .
C C9 0.27154(13) 0.4727(3) 0.34514(18) 0.0429(5) Uani d . 1 . .
C C10 0.23378(14) 0.5329(3) 0.48845(19) 0.0453(6) Uani d . 1 . .
C C11 0.26593(17) 0.5512(5) 0.5997(2) 0.0630(7) Uani d . 1 A .
H H11A 0.2269 0.5763 0.6249 0.095 Uiso calc R 1 . .
H H11B 0.3012 0.6517 0.6178 0.095 Uiso calc R 1 . .
H H11C 0.2906 0.4375 0.6288 0.095 Uiso calc R 1 . .
C C12 0.4571(2) 0.6345(6) 0.3320(4) 0.1018(13) Uani d D 1 A 1
H H12A 0.4259 0.6484 0.2612 0.122 Uiso calc R 1 A 1
H H12B 0.4691 0.7584 0.3604 0.122 Uiso calc R 1 A 1
C C13 0.5234(2) 0.5461(8) 0.3378(4) 0.1170(16) Uani d D 1 A 1
H H13A 0.5541 0.5267 0.4075 0.176 Uiso calc R 1 A 1
H H13B 0.5495 0.6228 0.3062 0.176 Uiso calc R 1 A 1
H H13C 0.5121 0.4283 0.3037 0.176 Uiso calc R 1 A 1
C C14 0.3515(2) 0.0502(4) 0.4065(3) 0.0817(10) Uani d . 1 A 1
H H14A 0.3589 -0.0216 0.3530 0.098 Uiso calc R 1 A 1
H H14B 0.2984 0.0667 0.3897 0.098 Uiso calc R 1 A 1
C C15 0.3843(3) -0.0484(5) 0.5039(3) 0.0970(12) Uani d . 1 A 1
H H15A 0.4372 -0.0582 0.5216 0.145 Uiso calc R 1 A 1
H H15B 0.3631 -0.1707 0.4979 0.145 Uiso calc R 1 A 1
H H15C 0.3739 0.0196 0.5555 0.145 Uiso calc R 1 A 1

loop_
_atom_site_aniso_label
_atom_site_aniso_U_11
_atom_site_aniso_U_22
_atom_site_aniso_U_33
_atom_site_aniso_U_12
_atom_site_aniso_U_13
_atom_site_aniso_U_23
Cl1 0.0600(4) 0.0410(3) 0.0746(5) -0.0013(3) 0.0174(3) -0.0051(3)
Cl2 0.0453(4) 0.0830(5) 0.0721(5) 0.0028(3) 0.0178(3) -0.0104(4)
P1 0.0453(4) 0.0652(5) 0.0604(5) -0.0090(3) 0.0313(3) -0.0146(3)
O1 0.0498(10) 0.0515(10) 0.0618(11) -0.0128(8) 0.0212(8) 0.0036(8)
O2 0.0403(9) 0.0654(11) 0.0423(9) -0.0001(7) 0.0200(7) -0.0057(8)
O3 0.0469(10) 0.0667(12) 0.0569(11) 0.0069(8) 0.0262(9) -0.0033(9)
O4 0.0677(13) 0.1070(17) 0.0668(13) -0.0144(11) 0.0425(11) -0.0298(12)
O5 0.0568(11) 0.0849(15) 0.0777(14) -0.0255(10) 0.0403(11) -0.0179(11)
O6 0.0572(11) 0.0607(12) 0.0870(15) -0.0007(9) 0.0297(11) -0.0066(10)
N1 0.0502(12) 0.0519(12) 0.0497(12) -0.0080(9) 0.0185(10) 0.0048(10)
C1 0.0508(13) 0.0436(13) 0.0425(13) -0.0026(10) 0.0236(11) 0.0034(10)
C2 0.0504(14) 0.0510(14) 0.0421(13) -0.0086(11) 0.0209(11) -0.0014(11)
C3 0.0436(13) 0.0621(15) 0.0435(13) -0.0015(11) 0.0218(11) -0.0002(12)
C4 0.0554(15) 0.0541(15) 0.0500(15) 0.0068(12) 0.0242(12) -0.0020(12)
C5 0.0567(15) 0.0453(13) 0.0454(14) -0.0043(11) 0.0232(12) -0.0045(11)
C6 0.0475(12) 0.0426(12) 0.0351(12) -0.0035(10) 0.0203(10) 0.0022(10)
C7 0.0512(13) 0.0430(12) 0.0378(12) -0.0058(10) 0.0240(11) 0.0009(10)
C8 0.0418(12) 0.0432(12) 0.0480(14) -0.0046(10) 0.0218(11) -0.0017(10)
C9 0.0442(13) 0.0490(13) 0.0413(13) -0.0062(10) 0.0224(10) -0.0037(10)
C10 0.0471(14) 0.0445(13) 0.0517(14) 0.0005(10) 0.0270(12) -0.0022(11)
C11 0.0665(18) 0.083(2) 0.0465(15) 0.0069(15) 0.0288(13) -0.0019(14)
C12 0.083(3) 0.104(3) 0.139(4) -0.024(2) 0.064(3) -0.015(3)
C13 0.087(3) 0.157(5) 0.127(4) -0.013(3) 0.061(3) -0.016(3)
C14 0.074(2) 0.0622(19) 0.104(3) -0.0035(16) 0.027(2) -0.0076(18)
C15 0.119(3) 0.077(2) 0.097(3) -0.014(2) 0.041(3) 0.003(2)

loop_
_atom_type_symbol
_atom_type_description
_atom_type_scat_dispersion_real
_atom_type_scat_dispersion_imag
_atom_type_scat_source
C C 0.0033 0.0016 'International Tables Vol C Tables 4.2.6.8 and 6.1.1.4'
H H 0.0000 0.0000 'International Tables Vol C Tables 4.2.6.8 and 6.1.1.4'
N N 0.0061 0.0033 'International Tables Vol C Tables 4.2.6.8 and 6.1.1.4'
O O 0.0106 0.0060 'International Tables Vol C Tables 4.2.6.8 and 6.1.1.4'
P P 0.1023 0.0942 'International Tables Vol C Tables 4.2.6.8 and 6.1.1.4'
Cl Cl 0.1484 0.1585 'International Tables Vol C Tables 4.2.6.8 and 6.1.1.4'

loop_
_geom_angle_atom_site_label_1
_geom_angle_atom_site_label_2
_geom_angle_atom_site_label_3
_geom_angle
O4 P1 O5 117.35(12)
O4 P1 O6 117.25(14)
O5 P1 O6 100.30(12)
O4 P1 C9 110.48(12)
O5 P1 C9 103.60(11)
O6 P1 C9 106.38(11)
C9 O1 N1 109.70(16)
C10 O2 C9 121.08(18)
C12 O5 P1 124.3(2)
C14 O6 P1 122.4(2)
C7 N1 O1 108.64(19)
C2 C1 C6 122.0(2)
C2 C1 Cl1 116.55(18)
C6 C1 Cl1 121.44(19)
C3 C2 C1 118.7(2)
C3 C2 H2 120.6
C1 C2 H2 120.6
C2 C3 C4 121.4(2)
C2 C3 Cl2 119.2(2)
C4 C3 Cl2 119.5(2)
C5 C4 C3 118.7(2)
C5 C4 H4 120.7
C3 C4 H4 120.7
C4 C5 C6 122.5(2)
C4 C5 H5 118.7
C6 C5 H5 118.7
C1 C6 C5 116.6(2)
C1 C6 C7 125.5(2)
C5 C6 C7 117.9(2)
N1 C7 C6 117.7(2)
N1 C7 C8 113.3(2)
C6 C7 C8 128.88(19)
C7 C8 C9 100.99(19)
C7 C8 H8A 111.6
C9 C8 H8A 111.6
C7 C8 H8B 111.6
C9 C8 H8B 111.6
H8A C8 H8B 109.4
O1 C9 O2 109.98(19)
O1 C9 C8 104.39(19)
O2 C9 C8 116.93(18)
O1 C9 P1 106.35(15)
O2 C9 P1 104.98(15)
C8 C9 P1 113.79(16)
O3 C10 O2 123.2(2)
O3 C10 C11 126.5(2)
O2 C10 C11 110.4(2)
C10 C11 H11A 109.5
C10 C11 H11B 109.5
H11A C11 H11B 109.5
C10 C11 H11C 109.5
H11A C11 H11C 109.5
H11B C11 H11C 109.5
C13 C12 O5 115.2(4)
C13 C12 H12A 108.5
O5 C12 H12A 108.5
C13 C12 H12B 108.5
O5 C12 H12B 108.5
H12A C12 H12B 107.5
O6 C14 C15 108.4(3)
O6 C14 H14A 110.0
C15 C14 H14A 110.0
O6 C14 H14B 110.0
C15 C14 H14B 110.0
H14A C14 H14B 108.4

loop_
_geom_bond_atom_site_label_1
_geom_bond_atom_site_label_2
_geom_bond_distance
Cl1 C1 1.737(3)
Cl2 C3 1.736(3)
P1 O4 1.453(2)
P1 O5 1.556(2)
P1 O6 1.562(2)
P1 C9 1.837(2)
O1 C9 1.422(3)
O1 N1 1.426(3)
O2 C10 1.363(3)
O2 C9 1.434(3)
O3 C10 1.192(3)
O5 C12 1.425(4)
O6 C14 1.443(4)
N1 C7 1.277(3)
C1 C2 1.380(3)
C1 C6 1.394(3)
C2 C3 1.372(4)
C2 H2 0.930
C3 C4 1.381(4)
C4 C5 1.366(4)
C4 H4 0.930
C5 C6 1.394(3)
C5 H5 0.930
C6 C7 1.470(3)
C7 C8 1.493(3)
C8 C9 1.521(3)
C8 H8A 0.970
C8 H8B 0.970
C10 C11 1.478(4)
C11 H11A 0.960
C11 H11B 0.960
C11 H11C 0.960
C12 C13 1.404(5)
C12 H12A 0.970
C12 H12B 0.970
C13 H13A 0.960
C13 H13B 0.960
C13 H13C 0.960
C14 C15 1.475(5)
C14 H14A 0.970
C14 H14B 0.970
C15 H15A 0.960
C15 H15B 0.960
C15 H15C 0.960

loop_
_geom_torsion_atom_site_label_1
_geom_torsion_atom_site_label_2
_geom_torsion_atom_site_label_3
_geom_torsion_atom_site_label_4
_geom_torsion
O4 P1 O5 C12 -1.3(3)
O6 P1 O5 C12 126.8(3)
C9 P1 O5 C12 -123.4(3)
O4 P1 O6 C14 -52.5(3)
O5 P1 O6 C14 179.3(2)
C9 P1 O6 C14 71.7(3)
C9 O1 N1 C7 -8.7(3)
C6 C1 C2 C3 0.5(3)
Cl1 C1 C2 C3 -178.32(19)
C1 C2 C3 C4 -1.4(4)
C1 C2 C3 Cl2 178.17(18)
C2 C3 C4 C5 0.3(4)
Cl2 C3 C4 C5 -179.29(19)
C3 C4 C5 C6 1.8(4)
C2 C1 C6 C5 1.4(3)
Cl1 C1 C6 C5 -179.82(18)
C2 C1 C6 C7 -177.9(2)
Cl1 C1 C6 C7 0.9(3)
C4 C5 C6 C1 -2.6(4)
C4 C5 C6 C7 176.7(2)
O1 N1 C7 C6 175.19(19)
O1 N1 C7 C8 -3.0(3)
C1 C6 C7 N1 154.0(2)
C5 C6 C7 N1 -25.3(3)
C1 C6 C7 C8 -28.1(4)
C5 C6 C7 C8 152.6(2)
N1 C7 C8 C9 12.3(3)
C6 C7 C8 C9 -165.6(2)
N1 O1 C9 O2 -110.3(2)
N1 O1 C9 C8 16.0(2)
N1 O1 C9 P1 136.58(16)
C10 O2 C9 O1 71.3(3)
C10 O2 C9 C8 -47.5(3)
C10 O2 C9 P1 -174.68(17)
C7 C8 C9 O1 -16.2(2)
C7 C8 C9 O2 105.5(2)
C7 C8 C9 P1 -131.76(17)
O4 P1 C9 O1 -73.40(19)
O5 P1 C9 O1 53.10(18)
O6 P1 C9 O1 158.34(15)
O4 P1 C9 O2 170.04(16)
O5 P1 C9 O2 -63.46(17)
O6 P1 C9 O2 41.78(17)
O4 P1 C9 C8 41.0(2)
O5 P1 C9 C8 167.46(17)
O6 P1 C9 C8 -87.30(18)
C9 O2 C10 O3 5.1(4)
C9 O2 C10 C11 -175.4(2)
P1 O5 C12 C13 -86.0(5)
P1 O6 C14 C15 -169.2(3)
